data_8104810
loop_
_publ_author_name
'Hosten, Eric C.'
'Betz, Richard'

_publ_section_title
;
 Redetermination of the crystal structure of para-toluidine, C7H9N&#x00A0;
;
_journal_issue 2
_journal_name_full 'Zeitschrift f\"ur Kristallographie - New Crystal Structures'
_journal_page_first 293
_journal_page_last 295
_journal_paper_doi 10.1515/ncrs-2020-0525
_journal_volume 236
_journal_year 2021
_chemical_formula_moiety 'C7 H9 N'
_chemical_formula_sum 'C7 H9 N'
_chemical_formula_weight 107.15
_chemical_name_common <i>para</i>-toluidine
_chemical_name_systematic <i>para</i>-methylaniline
_space_group_crystal_system orthorhombic
_space_group_IT_number 33
_space_group_name_Hall 'P 2c -2n'
_space_group_name_H-M_alt 'P n a 21'
_atom_sites_solution_hydrogens mixed
_atom_sites_solution_secondary difmap
_cell_angle_alpha 90
_cell_angle_beta 90
_cell_angle_gamma 90
_cell_formula_units_Z 8
_cell_length_a 8.9239(5)
_cell_length_b 5.9550(3)
_cell_length_c 23.1168(11)
_cell_measurement_reflns_used 3383
_cell_measurement_temperature 200(2)
_cell_measurement_theta_max 28.33
_cell_measurement_theta_min 2.88
_cell_volume 1228.47(11)
_computing_cell_refinement 'SAINT [1]'
_computing_data_collection 'APEX2 [1]'
_computing_data_reduction 'SAINT [1]'
_computing_molecular_graphics 'ORTEP3 [3], Mercury [4]'
_computing_publication_material 'SHELXL-97 [2], PLATON [5]'
_computing_structure_refinement 'SHELXL-97 [2]'
_computing_structure_solution 'SHELXS-97 [2]'
_diffrn_ambient_temperature 200(2)
_diffrn_measured_fraction_theta_full 0.995
_diffrn_measured_fraction_theta_max 0.994
_diffrn_measurement_device_type 'Bruker APEX-II CCD'
_diffrn_measurement_method '\f and \w scans'
_diffrn_radiation_monochromator graphite
_diffrn_radiation_type MoK\a
_diffrn_radiation_wavelength 0.71073
_diffrn_reflns_av_R_equivalents 0.0151
_diffrn_reflns_av_sigmaI/netI 0.0173
_diffrn_reflns_Laue_measured_fraction_full 0.995
_diffrn_reflns_Laue_measured_fraction_max 0.994
_diffrn_reflns_limit_h_max 11
_diffrn_reflns_limit_h_min -7
_diffrn_reflns_limit_k_max 7
_diffrn_reflns_limit_k_min -7
_diffrn_reflns_limit_l_max 30
_diffrn_reflns_limit_l_min -15
_diffrn_reflns_number 5027
_diffrn_reflns_point_group_measured_fraction_full 0.773
_diffrn_reflns_point_group_measured_fraction_max 0.725
_diffrn_reflns_theta_full 25.242
_diffrn_reflns_theta_max 28.389
_diffrn_reflns_theta_min 3.533
_exptl_absorpt_coefficient_mu 0.069
_exptl_absorpt_correction_T_max 1.0000
_exptl_absorpt_correction_T_min 0.9330
_exptl_absorpt_correction_type numerical
_exptl_absorpt_process_details
;                                                              
SADABS [6]                                         
;
_exptl_crystal_colour colourless
_exptl_crystal_density_diffrn 1.159
_exptl_crystal_description block
_exptl_crystal_F_000 464
_exptl_crystal_size_max 0.517
_exptl_crystal_size_mid 0.463
_exptl_crystal_size_min 0.388
_refine_diff_density_max 0.208
_refine_diff_density_min -0.150
_refine_diff_density_rms 0.036
_refine_ls_extinction_coef .
_refine_ls_extinction_method none
_refine_ls_goodness_of_fit_ref 1.083
_refine_ls_hydrogen_treatment mixed
_refine_ls_matrix_type full
_refine_ls_number_parameters 164
_refine_ls_number_reflns 2216
_refine_ls_number_restraints 1
_refine_ls_restrained_S_all 1.082
_refine_ls_R_factor_all 0.0386
_refine_ls_R_factor_gt 0.0367
_refine_ls_shift/su_max 0.000
_refine_ls_shift/su_mean 0.000
_refine_ls_structure_factor_coef Fsqd
_refine_ls_weighting_details 'w=1/[\s^2^(Fo^2^)+(0.0537P)^2^+0.2372P] where P=(Fo^2^+2Fc^2^)/3'
_refine_ls_weighting_scheme calc
_refine_ls_wR_factor_gt 0.1002
_refine_ls_wR_factor_ref 0.1019
_reflns_Friedel_coverage 0.425
_reflns_Friedel_fraction_full 0.538
_reflns_Friedel_fraction_max 0.443
_reflns_number_gt 2104
_reflns_number_total 2216
_reflns_threshold_expression 'I > 2\s(I)'
_cod_data_source_file suppl_j_ncrs-2020-0525_suppl.cif
_cod_data_source_block g
_cod_database_code 8104810
_shelx_space_group_comment
;
The symmetry employed for this shelxl refinement is uniquely defined
by the following loop, which should always be used as a source of
symmetry information in preference to the above space-group names.
They are only intended as comments.
;

loop_
_space_group_symop_operation_xyz
'x, y, z'
'-x, -y, z+1/2'
'-x+1/2, y+1/2, z+1/2'
'x+1/2, -y+1/2, z'

loop_
_atom_site_label
_atom_site_type_symbol
_atom_site_fract_x
_atom_site_fract_y
_atom_site_fract_z
_atom_site_U_iso_or_equiv
_atom_site_adp_type
_atom_site_occupancy
_atom_site_site_symmetry_order
_atom_site_calc_flag
_atom_site_refinement_flags_posn
_atom_site_refinement_flags_adp
_atom_site_refinement_flags_occupancy
_atom_site_disorder_assembly
_atom_site_disorder_group
N11 N 0.5637(2) 0.1913(4) 0.40428(9) 0.0396(5) Uani 1 1 d . . . . .
H111 H 0.601(3) 0.076(6) 0.3856(14) 0.065(9) Uiso 1 1 d . . . . .
H112 H 0.625(3) 0.265(5) 0.4305(14) 0.063(9) Uiso 1 1 d . . . . .
C11 C 0.48041(19) 0.3376(3) 0.36914(9) 0.0295(4) Uani 1 1 d . . . . .
C12 C 0.4307(2) 0.2682(3) 0.31510(9) 0.0302(4) Uani 1 1 d . . . . .
H12 H 0.459045 0.124904 0.300748 0.036 Uiso 1 1 calc R U . . .
C13 C 0.3396(2) 0.4069(3) 0.28181(9) 0.0300(4) Uani 1 1 d . . . . .
H13 H 0.306197 0.355579 0.245089 0.036 Uiso 1 1 calc R U . . .
C14 C 0.2960(2) 0.6184(3) 0.30076(9) 0.0284(4) Uani 1 1 d . . . . .
C15 C 0.3468(2) 0.6863(3) 0.35482(9) 0.0314(4) Uani 1 1 d . . . . .
H15 H 0.318798 0.830066 0.368962 0.038 Uiso 1 1 calc R U . . .
C16 C 0.4373(2) 0.5495(3) 0.38878(9) 0.0316(4) Uani 1 1 d . . . . .
H16 H 0.470019 0.600680 0.425598 0.038 Uiso 1 1 calc R U . . .
C17 C 0.2010(2) 0.7675(4) 0.26353(10) 0.0389(5) Uani 1 1 d . . . . .
H17A H 0.265538 0.855170 0.237702 0.058 Uiso 1 1 calc R U . . .
H17B H 0.142973 0.869501 0.288103 0.058 Uiso 1 1 calc R U . . .
H17C H 0.132533 0.675226 0.240441 0.058 Uiso 1 1 calc R U . . .
N21 N 0.1750(2) 0.7439(5) 0.00454(12) 0.0499(6) Uani 1 1 d . . . . .
H211 H 0.115(3) 0.862(5) 0.0270(13) 0.061(9) Uiso 1 1 d . . . . .
H212 H 0.119(4) 0.663(6) -0.0196(15) 0.072(10) Uiso 1 1 d . . . . .
C21 C 0.2684(2) 0.6170(3) 0.04018(9) 0.0335(5) Uani 1 1 d . . . . .
C22 C 0.3214(2) 0.7062(3) 0.09200(10) 0.0330(5) Uani 1 1 d . . . . .
H22 H 0.289626 0.851206 0.103920 0.040 Uiso 1 1 calc R U . . .
C23 C 0.4194(2) 0.5865(3) 0.12611(9) 0.0307(4) Uani 1 1 d . . . . .
H23 H 0.454069 0.650905 0.161248 0.037 Uiso 1 1 calc R U . . .
C24 C 0.46905(19) 0.3734(3) 0.11041(9) 0.0306(4) Uani 1 1 d . . . . .
C25 C 0.4175(2) 0.2863(3) 0.05832(10) 0.0336(5) Uani 1 1 d . . . . .
H25 H 0.451133 0.142533 0.046107 0.040 Uiso 1 1 calc R U . . .
C26 C 0.3180(2) 0.4050(4) 0.02375(9) 0.0353(5) Uani 1 1 d . . . . .
H26 H 0.283527 0.340831 -0.011445 0.042 Uiso 1 1 calc R U . . .
C27 C 0.5719(3) 0.2410(4) 0.14940(11) 0.0439(6) Uani 1 1 d . . . . .
H27A H 0.550488 0.080353 0.145260 0.066 Uiso 1 1 calc R U . . .
H27B H 0.555676 0.286378 0.189665 0.066 Uiso 1 1 calc R U . . .
H27C H 0.676276 0.270141 0.138600 0.066 Uiso 1 1 calc R U . . .

loop_
_atom_site_aniso_label
_atom_site_aniso_U_11
_atom_site_aniso_U_22
_atom_site_aniso_U_33
_atom_site_aniso_U_23
_atom_site_aniso_U_13
_atom_site_aniso_U_12
N11 0.0366(9) 0.0499(11) 0.0322(10) 0.0033(9) -0.0030(8) 0.0102(9)
C11 0.0235(8) 0.0372(9) 0.0276(10) 0.0033(8) 0.0018(7) -0.0015(7)
C12 0.0315(9) 0.0290(9) 0.0302(11) -0.0028(8) 0.0025(8) 0.0004(7)
C13 0.0287(8) 0.0348(10) 0.0266(10) -0.0019(8) -0.0018(7) -0.0043(7)
C14 0.0252(8) 0.0319(9) 0.0282(10) 0.0030(8) 0.0035(8) -0.0012(7)
C15 0.0347(9) 0.0286(9) 0.0309(10) -0.0024(8) 0.0063(8) -0.0018(7)
C16 0.0330(9) 0.0377(10) 0.0241(9) -0.0034(8) 0.0007(7) -0.0060(7)
C17 0.0366(10) 0.0395(10) 0.0408(14) 0.0040(10) -0.0014(10) 0.0063(8)
N21 0.0412(11) 0.0647(14) 0.0438(13) 0.0180(11) -0.0058(10) 0.0075(10)
C21 0.0257(9) 0.0428(11) 0.0319(10) 0.0106(9) 0.0012(8) -0.0015(7)
C22 0.0318(9) 0.0283(8) 0.0388(12) 0.0040(9) 0.0040(9) 0.0022(7)
C23 0.0282(9) 0.0343(9) 0.0297(10) -0.0006(8) 0.0000(8) -0.0028(7)
C24 0.0261(8) 0.0355(10) 0.0301(10) 0.0040(8) 0.0038(8) 0.0026(7)
C25 0.0351(10) 0.0323(10) 0.0334(11) -0.0017(9) 0.0084(8) 0.0007(7)
C26 0.0333(10) 0.0467(12) 0.0258(10) -0.0017(9) 0.0034(8) -0.0074(8)
C27 0.0414(12) 0.0515(13) 0.0389(13) 0.0079(11) -0.0002(10) 0.0161(10)

loop_
_atom_type_symbol
_atom_type_description
_atom_type_scat_dispersion_real
_atom_type_scat_dispersion_imag
_atom_type_scat_source
C C 0.0033 0.0016 'International Tables Vol C Tables 4.2.6.8 and 6.1.1.4'
H H 0.0000 0.0000 'International Tables Vol C Tables 4.2.6.8 and 6.1.1.4'
N N 0.0061 0.0033 'International Tables Vol C Tables 4.2.6.8 and 6.1.1.4'

loop_
_geom_angle_atom_site_label_1
_geom_angle_atom_site_label_2
_geom_angle_atom_site_label_3
_geom_angle
_geom_angle_site_symmetry_1
_geom_angle_site_symmetry_3
C11 N11 H111 114(2) . .
C11 N11 H112 113.5(19) . .
H111 N11 H112 118(3) . .
C12 C11 C16 118.27(18) . .
C12 C11 N11 120.34(19) . .
C16 C11 N11 121.3(2) . .
C11 C12 C13 120.51(18) . .
C11 C12 H12 119.7 . .
C13 C12 H12 119.7 . .
C14 C13 C12 121.82(19) . .
C14 C13 H13 119.1 . .
C12 C13 H13 119.1 . .
C13 C14 C15 117.17(18) . .
C13 C14 C17 120.93(18) . .
C15 C14 C17 121.89(18) . .
C14 C15 C16 121.80(18) . .
C14 C15 H15 119.1 . .
C16 C15 H15 119.1 . .
C15 C16 C11 120.42(19) . .
C15 C16 H16 119.8 . .
C11 C16 H16 119.8 . .
C14 C17 H17A 109.5 . .
C14 C17 H17B 109.5 . .
H17A C17 H17B 109.5 . .
C14 C17 H17C 109.5 . .
H17A C17 H17C 109.5 . .
H17B C17 H17C 109.5 . .
C21 N21 H211 112.6(17) . .
C21 N21 H212 114(2) . .
H211 N21 H212 113(2) . .
C26 C21 C22 118.20(18) . .
C26 C21 N21 121.4(2) . .
C22 C21 N21 120.3(2) . .
C23 C22 C21 120.74(18) . .
C23 C22 H22 119.6 . .
C21 C22 H22 119.6 . .
C22 C23 C24 121.7(2) . .
C22 C23 H23 119.2 . .
C24 C23 H23 119.2 . .
C25 C24 C23 117.45(19) . .
C25 C24 C27 121.59(19) . .
C23 C24 C27 120.9(2) . .
C26 C25 C24 121.37(19) . .
C26 C25 H25 119.3 . .
C24 C25 H25 119.3 . .
C25 C26 C21 120.6(2) . .
C25 C26 H26 119.7 . .
C21 C26 H26 119.7 . .
C24 C27 H27A 109.5 . .
C24 C27 H27B 109.5 . .
H27A C27 H27B 109.5 . .
C24 C27 H27C 109.5 . .
H27A C27 H27C 109.5 . .
H27B C27 H27C 109.5 . .

loop_
_geom_bond_atom_site_label_1
_geom_bond_atom_site_label_2
_geom_bond_distance
_geom_bond_site_symmetry_2
N11 C11 1.404(3) .
N11 H111 0.88(3) .
N11 H112 0.93(3) .
C11 C12 1.389(3) .
C11 C16 1.395(3) .
C12 C13 1.391(3) .
C12 H12 0.9500 .
C13 C14 1.389(3) .
C13 H13 0.9500 .
C14 C15 1.389(3) .
C14 C17 1.499(3) .
C15 C16 1.390(3) .
C15 H15 0.9500 .
C16 H16 0.9500 .
C17 H17A 0.9800 .
C17 H17B 0.9800 .
C17 H17C 0.9800 .
N21 C21 1.394(3) .
N21 H211 1.02(3) .
N21 H212 0.89(3) .
C21 C26 1.391(3) .
C21 C22 1.393(3) .
C22 C23 1.376(3) .
C22 H22 0.9500 .
C23 C24 1.392(3) .
C23 H23 0.9500 .
C24 C25 1.389(3) .
C24 C27 1.509(3) .
C25 C26 1.388(3) .
C25 H25 0.9500 .
C26 H26 0.9500 .
C27 H27A 0.9800 .
C27 H27B 0.9800 .
C27 H27C 0.9800 .

loop_
_geom_hbond_atom_site_label_D
_geom_hbond_atom_site_label_H
_geom_hbond_atom_site_label_A
_geom_hbond_distance_DH
_geom_hbond_distance_HA
_geom_hbond_distance_DA
_geom_hbond_angle_DHA
_geom_hbond_site_symmetry_A
N11 H112 N21 0.93(3) 2.47(3) 3.311(3) 150(2) 2_665
N21 H212 N11 0.89(3) 2.41(3) 3.163(3) 143(3) 3_554
N11 H111 <i>C<i>~g~(1) 0.88(3) 2.84(3) 3.460(2) 129(2) 4_555
H21 H211 <i>C<i>~g~(2) 1.02(3) 2.60(3) 3.539(2) 152(2) 4_465
C17 H17B <i>C<i>~g~(1) 0.98 2.68 3.580(2) 153 4_465
C27 H27C <i>C<i>~g~(2) 0.98 2.76 3.459(3) 129 4_555

loop_
_geom_torsion_atom_site_label_1
_geom_torsion_atom_site_label_2
_geom_torsion_atom_site_label_3
_geom_torsion_atom_site_label_4
_geom_torsion
_geom_torsion_site_symmetry_1
_geom_torsion_site_symmetry_2
_geom_torsion_site_symmetry_3
_geom_torsion_site_symmetry_4
C16 C11 C12 C13 -0.3(3) . . . .
N11 C11 C12 C13 175.60(18) . . . .
C11 C12 C13 C14 0.5(3) . . . .
C12 C13 C14 C15 -0.3(3) . . . .
C12 C13 C14 C17 178.41(18) . . . .
C13 C14 C15 C16 0.0(3) . . . .
C17 C14 C15 C16 -178.69(17) . . . .
C14 C15 C16 C11 0.1(3) . . . .
C12 C11 C16 C15 0.1(3) . . . .
N11 C11 C16 C15 -175.84(17) . . . .
C26 C21 C22 C23 -0.5(3) . . . .
N21 C21 C22 C23 -176.83(18) . . . .
C21 C22 C23 C24 0.0(3) . . . .
C22 C23 C24 C25 0.9(3) . . . .
C22 C23 C24 C27 -177.67(18) . . . .
C23 C24 C25 C26 -1.3(3) . . . .
C27 C24 C25 C26 177.28(18) . . . .
C24 C25 C26 C21 0.8(3) . . . .
C22 C21 C26 C25 0.1(3) . . . .
N21 C21 C26 C25 176.41(19) . . . .
